data_1570342
loop_
_publ_author_name
'Turnbull, Douglas'
'L&#xe9;gar&#xe9;, Marc-Andr&#xe9;'

_publ_section_title
;
 Rapid, iterative syntheses of unsymmetrical di- and triarylboranes from
 crystalline aryldifluoroboranes.
;
_journal_issue 48
_journal_name_full 'Chemical science'
_journal_page_first 14256
_journal_page_last 14261
_journal_paper_doi 10.1039/d3sc05071h
_journal_volume 14
_journal_year 2023
_chemical_absolute_configuration unk
_chemical_formula_moiety 'C8 H11 B Br3 N'
_chemical_formula_sum 'C8 H11 B Br3 N'
_chemical_formula_weight 371.718
_chemical_name_systematic 'boron tribromide - N,N-dimethylaniline'
_space_group_crystal_system orthorhombic
_space_group_IT_number 19
_space_group_name_Hall 'P 2ac 2ab'
_space_group_name_H-M_alt 'P 21 21 21'
_symmetry_Int_Tables_number 19
_atom_sites_solution_primary dual
_audit_creation_date 2023-07-12
_audit_creation_method
;
Olex2 1.5
(compiled 2023.03.06 svn.rbb2c1857 for OlexSys, GUI svn.r6748)
;
_audit_update_record
;
2023-09-03 deposited with the CCDC.	2023-11-17 downloaded from the CCDC.
;
_cell_angle_alpha 90
_cell_angle_beta 90
_cell_angle_gamma 90
_cell_formula_units_Z 4
_cell_length_a 9.2702(4)
_cell_length_b 10.5154(4)
_cell_length_c 12.0275(5)
_cell_measurement_reflns_used 9536
_cell_measurement_temperature 298(2)
_cell_measurement_theta_max 74.391
_cell_measurement_theta_min 4.200
_cell_volume 1172.44(8)
_computing_cell_refinement 'SAINT V8.38A (?, 2016)'
_computing_data_reduction 'SAINT V8.38A (?, 2016)'
_computing_molecular_graphics 'Olex2 1.5 (Dolomanov et al., 2009)'
_computing_publication_material 'Olex2 1.5 (Dolomanov et al., 2009)'
_computing_structure_refinement 'olex2.refine 1.5 (Bourhis et al., 2015)'
_computing_structure_solution 'SHELXT  (Sheldrick, 2015)'
_diffrn_ambient_temperature 298.15
_diffrn_measured_fraction_theta_full 0.9670
_diffrn_measured_fraction_theta_max 0.9699
_diffrn_measurement_device_type 'Bruker APEX-II CCD'
_diffrn_measurement_method '\f and \w scans'
_diffrn_radiation_type 'Cu K\a'
_diffrn_radiation_wavelength 1.54178
_diffrn_reflns_av_R_equivalents 0.0439
_diffrn_reflns_av_unetI/netI 0.0334
_diffrn_reflns_Laue_measured_fraction_full 0.9670
_diffrn_reflns_Laue_measured_fraction_max 0.9699
_diffrn_reflns_limit_h_max 11
_diffrn_reflns_limit_h_min -11
_diffrn_reflns_limit_k_max 12
_diffrn_reflns_limit_k_min -13
_diffrn_reflns_limit_l_max 11
_diffrn_reflns_limit_l_min -15
_diffrn_reflns_number 11724
_diffrn_reflns_point_group_measured_fraction_full 0.9689
_diffrn_reflns_point_group_measured_fraction_max 0.9675
_diffrn_reflns_theta_full 67.6786
_diffrn_reflns_theta_max 74.70
_diffrn_reflns_theta_min 5.59
_exptl_absorpt_coefficient_mu 12.398
_exptl_absorpt_correction_T_max 0.7538
_exptl_absorpt_correction_T_min 0.2904
_exptl_absorpt_correction_type multi-scan
_exptl_absorpt_process_details
;
SADABS-2016/2 (Bruker,2016/2) was used for absorption correction.
wR2(int) was 0.1499 before and 0.0658 after correction.
The Ratio of minimum to maximum transmission is 0.3852.
The \l/2 correction factor is Not present.
;
_exptl_crystal_colour 'clear colourless'
_exptl_crystal_colour_lustre clear
_exptl_crystal_colour_primary colourless
_exptl_crystal_density_diffrn 2.106
_exptl_crystal_description needle
_exptl_crystal_F_000 697.003
_exptl_crystal_size_max 0.42
_exptl_crystal_size_mid 0.11
_exptl_crystal_size_min 0.1
_refine_diff_density_max 0.6509
_refine_diff_density_min -0.3942
_refine_diff_density_rms 0.0723
_refine_ls_abs_structure_details 'Hooft, R.W.W., Straver, L.H., Spek, A.L. (2010). J. Appl. Cryst., 43, 665-668.'
_refine_ls_abs_structure_Flack 0.05(2)
_refine_ls_d_res_high 0.7992
_refine_ls_d_res_low 7.9165
_refine_ls_extinction_coef 0.0035(4)
_refine_ls_extinction_expression Fc^*^=kFc[1+0.001xFc^2^\l^3^/sin(2\q)]^-1/4^
_refine_ls_goodness_of_fit_ref 1.0378
_refine_ls_hydrogen_treatment constr
_refine_ls_matrix_type full
_refine_ls_number_constraints 18
_refine_ls_number_parameters 121
_refine_ls_number_reflns 2322
_refine_ls_number_restraints 0
_refine_ls_restrained_S_all 1.0378
_refine_ls_R_factor_all 0.0320
_refine_ls_R_factor_gt 0.0302
_refine_ls_shift/su_max -0.0004
_refine_ls_shift/su_mean 0.0000
_refine_ls_structure_factor_coef Fsqd
_refine_ls_weighting_details 'w=1/[\s^2^(Fo^2^)+(0.0256P)^2^+1.3365P] where P=(Fo^2^+2Fc^2^)/3'
_refine_ls_weighting_scheme calc
_refine_ls_wR_factor_gt 0.0713
_refine_ls_wR_factor_ref 0.0729
_reflns_Friedel_coverage 0.964
_reflns_limit_h_max 11
_reflns_limit_h_min -11
_reflns_limit_k_max 13
_reflns_limit_k_min -13
_reflns_limit_l_max 14
_reflns_limit_l_min -14
_reflns_number_gt 2219
_reflns_number_total 2322
_reflns_threshold_expression I>=2u(I)
_cod_data_source_file d3sc05071h2.cif
_cod_data_source_block BBr3_dma
_cod_depositor_comments 'Adding full bibliography for 1570333--1570346.cif.'
_cod_original_sg_symbol_Hall ' P 2ac 2ab'
_cod_database_code 1570342
_olex2_refinement_description
;
1. Fixed Uiso
 At 1.2 times of:
  All C(H) groups
 At 1.5 times of:
  All C(H,H,H) groups
2.a Aromatic/amide H refined with riding coordinates:
 C2(H2), C3(H3), C4(H4), C5(H5), C6(H6)
2.b Idealised Me refined as rotating group:
 C7(H7A,H7B,H7C), C8(H8A,H8B,H8C)
;
_olex2_submission_special_instructions 'No special instructions were received'

loop_
_space_group_symop_id
_space_group_symop_operation_xyz
1 x,y,z
2 x+1/2,-y+1/2,-z
3 -x,y+1/2,-z+1/2
4 -x+1/2,-y,z+1/2

loop_
_atom_site_label
_atom_site_type_symbol
_atom_site_fract_x
_atom_site_fract_y
_atom_site_fract_z
_atom_site_U_iso_or_equiv
_atom_site_adp_type
_atom_site_occupancy
_atom_site_refinement_flags_posn
Br1 Br 0.10277(6) 0.70814(6) 0.72839(5) 0.06632(19) Uani 1.000000 .
Br2 Br 0.22797(6) 0.42278(4) 0.67618(4) 0.06391(19) Uani 1.000000 .
Br3 Br 0.38719(6) 0.60431(5) 0.85918(4) 0.05817(18) Uani 1.000000 .
N1 N 0.3847(4) 0.6610(3) 0.6159(3) 0.0423(7) Uani 1.000000 .
C1 C 0.5147(5) 0.5802(4) 0.5938(3) 0.0459(9) Uani 1.000000 .
C2 C 0.5142(6) 0.4940(5) 0.5082(4) 0.0636(13) Uani 1.000000 .
H2 H 0.4318(6) 0.4837(5) 0.4649(4) 0.0763(15) Uiso 1.000000 R
C3 C 0.6360(7) 0.4225(6) 0.4861(5) 0.0805(17) Uani 1.000000 .
H3 H 0.6357(7) 0.3660(6) 0.4266(5) 0.097(2) Uiso 1.000000 R
C4 C 0.7569(7) 0.4336(6) 0.5506(5) 0.0746(16) Uani 1.000000 .
H4 H 0.8377(7) 0.3841(6) 0.5356(5) 0.0895(19) Uiso 1.000000 R
C5 C 0.7581(6) 0.5183(5) 0.6376(6) 0.0690(14) Uani 1.000000 .
H5 H 0.8397(6) 0.5258(5) 0.6821(6) 0.0828(17) Uiso 1.000000 R
C6 C 0.6367(5) 0.5931(5) 0.6591(4) 0.0566(11) Uani 1.000000 .
H6 H 0.6379(5) 0.6515(5) 0.7171(4) 0.0680(13) Uiso 1.000000 R
C7 C 0.2983(6) 0.6767(5) 0.5099(4) 0.0585(12) Uani 1.000000 .
H7A H 0.3621(8) 0.698(4) 0.4499(8) 0.0878(18) Uiso 1.000000 GR
H7B H 0.250(4) 0.5985(13) 0.4929(19) 0.0878(18) Uiso 1.000000 GR
H7C H 0.228(3) 0.743(3) 0.5197(12) 0.0878(18) Uiso 1.000000 GR
C8 C 0.4307(5) 0.7962(4) 0.6450(5) 0.0574(11) Uani 1.000000 .
H8A H 0.490(4) 0.7948(6) 0.710(2) 0.0861(17) Uiso 1.000000 GR
H8B H 0.484(4) 0.8318(14) 0.5842(15) 0.0861(17) Uiso 1.000000 GR
H8C H 0.3467(5) 0.8472(11) 0.659(3) 0.0861(17) Uiso 1.000000 GR
B1 B 0.2826(5) 0.6020(5) 0.7137(4) 0.0451(10) Uani 1.000000 .

loop_
_atom_site_aniso_label
_atom_site_aniso_U_11
_atom_site_aniso_U_22
_atom_site_aniso_U_33
_atom_site_aniso_U_12
_atom_site_aniso_U_13
_atom_site_aniso_U_23
Br1 0.0507(3) 0.0724(3) 0.0759(3) 0.0037(2) 0.0015(2) 0.0039(3)
Br2 0.0826(4) 0.0459(3) 0.0632(3) -0.0254(2) -0.0038(3) 0.0038(2)
Br3 0.0729(3) 0.0631(3) 0.0385(2) -0.0011(2) -0.0078(2) 0.00170(18)
N1 0.0462(17) 0.0384(15) 0.0422(16) -0.0069(15) -0.0038(15) 0.0108(12)
C1 0.050(2) 0.043(2) 0.0442(19) -0.0051(18) 0.0006(17) 0.0147(17)
C2 0.071(3) 0.064(3) 0.056(3) 0.002(3) -0.000(2) 0.001(2)
C3 0.097(5) 0.070(3) 0.074(4) 0.018(3) 0.016(3) -0.001(3)
C4 0.067(3) 0.073(3) 0.084(4) 0.018(3) 0.020(3) 0.026(3)
C5 0.049(3) 0.068(3) 0.090(4) -0.003(2) -0.003(3) 0.027(3)
C6 0.052(2) 0.055(2) 0.063(3) -0.011(2) -0.004(2) 0.012(2)
C7 0.064(3) 0.067(3) 0.044(2) -0.000(2) -0.011(2) 0.017(2)
C8 0.056(3) 0.0361(19) 0.080(3) -0.0058(18) -0.002(2) 0.008(2)
B1 0.051(2) 0.042(2) 0.042(2) -0.013(2) -0.0039(19) 0.0041(18)

loop_
_atom_type_symbol
_atom_type_scat_dispersion_real
_atom_type_scat_dispersion_imag
_atom_type_scat_Cromer_Mann_a1
_atom_type_scat_Cromer_Mann_a2
_atom_type_scat_Cromer_Mann_a3
_atom_type_scat_Cromer_Mann_a4
_atom_type_scat_Cromer_Mann_b1
_atom_type_scat_Cromer_Mann_b2
_atom_type_scat_Cromer_Mann_b3
_atom_type_scat_Cromer_Mann_b4
_atom_type_scat_Cromer_Mann_c
_atom_type_scat_source
_atom_type_scat_dispersion_source
B 0.00963 0.00408 2.05450 1.33260 1.09790 0.70680 23.21850 1.02100 60.34980 0.14030 -0.19320 'International Tables Volume C Table 6.1.1.4 (pp. 500-502)' 'Henke, Gullikson and Davis, At. Data and Nucl. Data Tables, 1993, 54, 2'
Br -0.67409 1.33002 17.17890 5.23580 5.63770 3.98510 2.17230 16.57960 0.26090 41.43280 2.95570 'International Tables Volume C Table 6.1.1.4 (pp. 500-502)' 'Henke, Gullikson and Davis, At. Data and Nucl. Data Tables, 1993, 54, 2'
C 0.01920 0.00962 2.31000 1.02000 1.58860 0.86500 20.84390 10.20750 0.56870 51.65120 0.21560 'International Tables Volume C Table 6.1.1.4 (pp. 500-502)' 'Henke, Gullikson and Davis, At. Data and Nucl. Data Tables, 1993, 54, 2'
H 0.00000 0.00000 0.49300 0.32291 0.14019 0.04081 10.51090 26.12570 3.14236 57.79970 0.00304 'International Tables Volume C Table 6.1.1.4 (pp. 500-502)' 'Henke, Gullikson and Davis, At. Data and Nucl. Data Tables, 1993, 54, 2'
N 0.03256 0.01839 12.21260 3.13220 2.01250 1.16630 0.00570 9.89330 28.99750 0.58260 -11.52900 'International Tables Volume C Table 6.1.1.4 (pp. 500-502)' 'Henke, Gullikson and Davis, At. Data and Nucl. Data Tables, 1993, 54, 2'

loop_
_geom_angle_atom_site_label_1
_geom_angle_atom_site_label_2
_geom_angle_atom_site_label_3
_geom_angle
_geom_angle_site_symmetry_1
_geom_angle_site_symmetry_3
_geom_angle_publ_flag
C7 N1 C1 109.8(3) . . ?
C8 N1 C1 110.2(3) . . ?
C8 N1 C7 103.8(3) . . ?
B1 N1 C1 112.3(3) . . ?
B1 N1 C7 110.0(3) . . ?
B1 N1 C8 110.5(3) . . ?
C2 C1 N1 120.3(4) . . ?
C6 C1 N1 120.1(4) . . ?
C6 C1 C2 119.6(5) . . ?
H2 C2 C1 120.0(3) . . ?
C3 C2 C1 120.0(5) . . ?
C3 C2 H2 120.0(4) . . ?
H3 C3 C2 119.5(4) . . ?
C4 C3 C2 120.9(6) . . ?
C4 C3 H3 119.5(4) . . ?
H4 C4 C3 120.2(4) . . ?
C5 C4 C3 119.6(5) . . ?
C5 C4 H4 120.2(3) . . ?
H5 C5 C4 120.0(3) . . ?
C6 C5 C4 119.9(5) . . ?
C6 C5 H5 120.0(3) . . ?
C5 C6 C1 119.9(5) . . ?
H6 C6 C1 120.1(3) . . ?
H6 C6 C5 120.1(3) . . ?
H7A C7 N1 109.5 . . ?
H7B C7 N1 109.5 . . ?
H7B C7 H7A 109.5 . . ?
H7C C7 N1 109.5 . . ?
H7C C7 H7A 109.5 . . ?
H7C C7 H7B 109.5 . . ?
H8A C8 N1 109.5 . . ?
H8B C8 N1 109.5 . . ?
H8B C8 H8A 109.5 . . ?
H8C C8 N1 109.5 . . ?
H8C C8 H8A 109.5 . . ?
H8C C8 H8B 109.5 . . ?
Br2 B1 Br1 109.4(2) . . ?
Br3 B1 Br1 108.5(2) . . ?
Br3 B1 Br2 109.3(2) . . ?
N1 B1 Br1 109.4(3) . . ?
N1 B1 Br2 110.0(3) . . ?
N1 B1 Br3 110.2(3) . . ?

loop_
_geom_bond_atom_site_label_1
_geom_bond_atom_site_label_2
_geom_bond_distance
_geom_bond_site_symmetry_2
_geom_bond_publ_flag
Br1 B1 2.014(5) . ?
Br2 B1 2.003(5) . ?
Br3 B1 2.000(4) . ?
N1 C1 1.498(6) . ?
N1 C7 1.514(5) . ?
N1 C8 1.525(5) . ?
N1 B1 1.632(5) . ?
C1 C2 1.372(7) . ?
C1 C6 1.383(6) . ?
C2 H2 0.9300 . ?
C2 C3 1.382(8) . ?
C3 H3 0.9300 . ?
C3 C4 1.368(9) . ?
C4 H4 0.9300 . ?
C4 C5 1.374(9) . ?
C5 H5 0.9300 . ?
C5 C6 1.397(8) . ?
C6 H6 0.9300 . ?
C7 H7A 0.9600 . ?
C7 H7B 0.9600 . ?
C7 H7C 0.9600 . ?
C8 H8A 0.9600 . ?
C8 H8B 0.9600 . ?
C8 H8C 0.9600 . ?

loop_
_geom_torsion_atom_site_label_1
_geom_torsion_atom_site_label_2
_geom_torsion_atom_site_label_3
_geom_torsion_atom_site_label_4
_geom_torsion
_geom_torsion_site_symmetry_1
_geom_torsion_site_symmetry_2
_geom_torsion_site_symmetry_3
_geom_torsion_site_symmetry_4
_geom_torsion_publ_flag
Br1 B1 N1 C1 -175.1(3) . . . . ?
Br1 B1 N1 C7 -52.6(3) . . . . ?
Br1 B1 N1 C8 61.4(3) . . . . ?
Br2 B1 N1 C1 -55.0(3) . . . . ?
Br2 B1 N1 C7 67.6(4) . . . . ?
Br2 B1 N1 C8 -178.4(3) . . . . ?
Br3 B1 N1 C1 65.6(3) . . . . ?
Br3 B1 N1 C7 -171.9(3) . . . . ?
Br3 B1 N1 C8 -57.8(3) . . . . ?
N1 C1 C2 C3 178.0(5) . . . . ?
N1 C1 C6 C5 -179.5(4) . . . . ?
C1 C2 C3 C4 1.8(6) . . . . ?
C1 C6 C5 C4 1.1(5) . . . . ?
C2 C3 C4 C5 -0.9(7) . . . . ?
C3 C4 C5 C6 -0.5(6) . . . . ?
